data_2209581
loop_
_publ_author_name
'B\"uy\"ukg\"ung\"or, Orhan'
'Odaba\,soglu, Mustafa'

_publ_section_title
;
 2-Amino-6-methylpyridinium 2-formylbenzoate monohydrate
;
_journal_issue 7
_journal_name_full 'Acta Crystallographica Section E'
_journal_page_first o2749
_journal_page_last o2750
_journal_paper_doi 10.1107/S1600536806021106
_journal_volume 62
_journal_year 2006
_chemical_formula_iupac 'C6 H9 N2 +, C8 H5 O3 -, H2 O'
_chemical_formula_moiety 'C6 H9 N2 +, C8 H5 O3 -, H2 O'
_chemical_formula_sum 'C14 H16 N2 O4'
_chemical_formula_weight 276.29
_chemical_name_systematic
;
2-amino-6-methylpyridinium  2-formylbenzoate monohydrate
;
_space_group_IT_number 15
_symmetry_cell_setting monoclinic
_symmetry_space_group_name_Hall '-C 2yc'
_symmetry_space_group_name_H-M 'C 1 2/c 1'
_atom_sites_solution_hydrogens geom
_atom_sites_solution_primary direct
_atom_sites_solution_secondary difmap
_audit_creation_method SHELXL-97
_cell_angle_alpha 90.00
_cell_angle_beta 123.172(6)
_cell_angle_gamma 90.00
_cell_formula_units_Z 8
_cell_length_a 34.171(3)
_cell_length_b 4.9220(3)
_cell_length_c 19.4423(17)
_cell_measurement_reflns_used 14925
_cell_measurement_temperature 296
_cell_measurement_theta_max 25.06
_cell_measurement_theta_min 1.42
_cell_volume 2737.1(4)
_computing_cell_refinement X-AREA
_computing_data_collection 'X-AREA (Stoe & Cie, 2002)'
_computing_data_reduction 'X-RED32 (Stoe & Cie, 2002)'
_computing_molecular_graphics 'ORTEP-3 for Windows (Farrugia, 1997)'
_computing_publication_material 'WinGX (Farrugia, 1999)'
_computing_structure_refinement 'SHELXL97 (Sheldrick, 1997)'
_computing_structure_solution 'SHELXS97 (Sheldrick, 1990)'
_diffrn_ambient_temperature 296
_diffrn_detector_area_resol_mean 6.67
_diffrn_measured_fraction_theta_full 0.995
_diffrn_measured_fraction_theta_max 0.995
_diffrn_measurement_device_type 'STOE IPDS 2'
_diffrn_measurement_method '\w scan'
_diffrn_radiation_monochromator graphite
_diffrn_radiation_source 'sealed X-ray tube, 12 x 0.4 mm long-fine focus'
_diffrn_radiation_type MoK\a
_diffrn_radiation_wavelength 0.71073
_diffrn_reflns_av_R_equivalents 0.0840
_diffrn_reflns_av_sigmaI/netI 0.0489
_diffrn_reflns_limit_h_max 40
_diffrn_reflns_limit_h_min -40
_diffrn_reflns_limit_k_max 5
_diffrn_reflns_limit_k_min -5
_diffrn_reflns_limit_l_max 22
_diffrn_reflns_limit_l_min -22
_diffrn_reflns_number 14999
_diffrn_reflns_theta_full 25.05
_diffrn_reflns_theta_max 25.05
_diffrn_reflns_theta_min 1.42
_diffrn_standards_decay_% 2
_diffrn_standards_number 0
_exptl_absorpt_coefficient_mu 0.099
_exptl_absorpt_correction_T_max 0.9910
_exptl_absorpt_correction_T_min 0.9494
_exptl_absorpt_correction_type integration
_exptl_absorpt_process_details '(X-RED32; Stoe & Cie, 2002)'
_exptl_crystal_colour colourless
_exptl_crystal_density_diffrn 1.341
_exptl_crystal_density_method 'not measured'
_exptl_crystal_description prism
_exptl_crystal_F_000 1168
_exptl_crystal_size_max 0.71
_exptl_crystal_size_mid 0.38
_exptl_crystal_size_min 0.12
_refine_diff_density_max 0.233
_refine_diff_density_min -0.184
_refine_ls_extinction_coef 0.0055(9)
_refine_ls_extinction_expression Fc^*^=kFc[1+0.001xFc^2^\l^3^/sin(2\q)]^-1/4^
_refine_ls_extinction_method SHELXL97
_refine_ls_goodness_of_fit_ref 1.022
_refine_ls_hydrogen_treatment mixed
_refine_ls_matrix_type full
_refine_ls_number_parameters 199
_refine_ls_number_reflns 2400
_refine_ls_number_restraints 2
_refine_ls_restrained_S_all 1.022
_refine_ls_R_factor_all 0.0585
_refine_ls_R_factor_gt 0.0411
_refine_ls_shift/su_max 0.001
_refine_ls_shift/su_mean 0.001
_refine_ls_structure_factor_coef Fsqd
_refine_ls_weighting_details 'calc w=1/[\s^2^(Fo^2^)+(0.0679P)^2^+0.2766P] where P=(Fo^2^+2Fc^2^)/3'
_refine_ls_weighting_scheme calc
_refine_ls_wR_factor_gt 0.1084
_refine_ls_wR_factor_ref 0.1174
_reflns_number_gt 1794
_reflns_number_total 2400
_reflns_threshold_expression I>2\s(I)
_cod_data_source_file kp2025.cif
_cod_data_source_block I
_cod_original_sg_symbol_H-M 'C 2/c'
_cod_database_code 2209581
_cod_database_fobs_code 2209581

loop_
_symmetry_equiv_pos_as_xyz
'x, y, z'
'-x, y, -z+1/2'
'x+1/2, y+1/2, z'
'-x+1/2, y+1/2, -z+1/2'
'-x, -y, -z'
'x, -y, z-1/2'
'-x+1/2, -y+1/2, -z'
'x+1/2, -y+1/2, z-1/2'

loop_
_atom_site_type_symbol
_atom_site_label
_atom_site_fract_x
_atom_site_fract_y
_atom_site_fract_z
_atom_site_U_iso_or_equiv
_atom_site_adp_type
_atom_site_calc_flag
_atom_site_refinement_flags
_atom_site_occupancy
C C1 0.37513(6) 0.4018(3) 0.48108(10) 0.0464(4) Uani d . 1
C C2 0.42262(6) 0.4310(3) 0.50971(10) 0.0498(4) Uani d . 1
C C3 0.44175(7) 0.2674(4) 0.47689(12) 0.0612(5) Uani d . 1
H H3 0.4730 0.2880 0.4950 0.073 Uiso calc R 1
C C4 0.41502(8) 0.0762(4) 0.41807(13) 0.0667(5) Uani d . 1
H H4 0.4282 -0.0315 0.3966 0.080 Uiso calc R 1
C C5 0.36879(8) 0.0439(4) 0.39092(12) 0.0635(5) Uani d . 1
H H5 0.3508 -0.0876 0.3517 0.076 Uiso calc R 1
C C6 0.34902(7) 0.2059(4) 0.42172(11) 0.0545(4) Uani d . 1
H H6 0.3176 0.1839 0.4024 0.065 Uiso calc R 1
C C7 0.35212(6) 0.5721(3) 0.51371(10) 0.0481(4) Uani d . 1
C C8 0.45341(7) 0.6404(4) 0.56985(12) 0.0618(5) Uani d . 1
H H8 0.4397 0.7911 0.5773 0.074 Uiso calc R 1
C C9 0.31534(6) 0.1379(3) 0.62118(11) 0.0486(4) Uani d . 1
C C10 0.30461(7) 0.3376(4) 0.65971(12) 0.0566(5) Uani d . 1
H H10 0.2737 0.3749 0.6414 0.068 Uiso calc R 1
C C11 0.34020(7) 0.4759(4) 0.72435(12) 0.0611(5) Uani d . 1
H H11 0.3334 0.6095 0.7501 0.073 Uiso calc R 1
C C12 0.38653(7) 0.4212(4) 0.75258(11) 0.0593(5) Uani d . 1
H H12 0.4105 0.5172 0.7969 0.071 Uiso calc R 1
C C13 0.39655(6) 0.2262(4) 0.71487(10) 0.0525(4) Uani d . 1
C C14 0.44424(7) 0.1488(5) 0.73689(14) 0.0734(6) Uani d . 1
H H14A 0.4474 0.1913 0.6920 0.088 Uiso calc R 1
H H14B 0.4488 -0.0425 0.7481 0.088 Uiso calc R 1
H H14C 0.4672 0.2479 0.7848 0.088 Uiso calc R 1
N N1 0.36046(5) 0.0876(3) 0.65069(9) 0.0481(4) Uani d . 1
H H1 0.3670 -0.0387 0.6279 0.058 Uiso calc R 1
N N2 0.28339(6) -0.0062(3) 0.55626(11) 0.0608(4) Uani d . 1
O O1 0.30863(4) 0.6029(3) 0.46957(8) 0.0632(4) Uani d . 1
O O2 0.37815(5) 0.6702(3) 0.58409(8) 0.0633(4) Uani d . 1
O O3 0.49526(6) 0.6246(4) 0.60939(11) 0.0975(6) Uani d . 1
O O4 0.25579(6) 0.6896(3) 0.29248(10) 0.0760(5) Uani d D 1
H H2A 0.2549(9) -0.001(5) 0.5438(14) 0.075(7) Uiso d . 1
H H2B 0.2940(8) -0.131(5) 0.5346(14) 0.078(7) Uiso d . 1
H H4A 0.2722(8) 0.651(5) 0.3414(11) 0.089(8) Uiso d D 1
H H4B 0.2520(10) 0.545(4) 0.2674(17) 0.104(10) Uiso d D 1

loop_
_atom_site_aniso_label
_atom_site_aniso_U_11
_atom_site_aniso_U_22
_atom_site_aniso_U_33
_atom_site_aniso_U_12
_atom_site_aniso_U_13
_atom_site_aniso_U_23
C1 0.0503(9) 0.0436(8) 0.0459(9) 0.0031(7) 0.0266(8) 0.0070(7)
C2 0.0509(10) 0.0494(9) 0.0489(9) 0.0031(7) 0.0272(8) 0.0071(7)
C3 0.0596(11) 0.0641(11) 0.0680(11) 0.0090(9) 0.0401(10) 0.0085(10)
C4 0.0844(15) 0.0603(11) 0.0667(12) 0.0145(11) 0.0486(12) 0.0028(9)
C5 0.0778(14) 0.0516(10) 0.0561(11) 0.0039(9) 0.0334(10) -0.0031(8)
C6 0.0551(10) 0.0493(9) 0.0536(10) -0.0016(8) 0.0261(9) 0.0009(8)
C7 0.0493(10) 0.0473(9) 0.0509(10) 0.0006(7) 0.0294(9) 0.0033(7)
C8 0.0578(12) 0.0663(12) 0.0601(11) -0.0063(9) 0.0315(10) 0.0001(9)
C9 0.0461(9) 0.0459(9) 0.0529(9) -0.0009(7) 0.0265(8) 0.0022(7)
C10 0.0553(11) 0.0551(10) 0.0654(11) 0.0038(8) 0.0368(10) 0.0006(9)
C11 0.0748(13) 0.0559(10) 0.0619(11) 0.0004(9) 0.0434(11) -0.0052(9)
C12 0.0640(12) 0.0582(11) 0.0500(10) -0.0074(9) 0.0275(9) -0.0063(8)
C13 0.0483(10) 0.0557(10) 0.0472(9) -0.0052(8) 0.0223(8) 0.0020(8)
C14 0.0466(11) 0.0877(15) 0.0712(13) -0.0038(10) 0.0227(10) -0.0092(11)
N1 0.0441(8) 0.0483(8) 0.0508(8) -0.0005(6) 0.0253(7) -0.0022(6)
N2 0.0430(9) 0.0605(10) 0.0724(11) -0.0044(7) 0.0275(8) -0.0156(8)
O1 0.0489(8) 0.0750(9) 0.0668(8) 0.0026(6) 0.0325(7) -0.0054(6)
O2 0.0636(8) 0.0696(8) 0.0538(7) 0.0080(6) 0.0303(7) -0.0068(6)
O3 0.0549(10) 0.1075(14) 0.0928(12) -0.0070(8) 0.0165(9) -0.0067(10)
O4 0.0941(12) 0.0596(9) 0.0636(9) 0.0079(8) 0.0363(9) 0.0053(8)

loop_
_atom_type_symbol
_atom_type_description
_atom_type_scat_dispersion_real
_atom_type_scat_dispersion_imag
_atom_type_scat_source
C C 0.0033 0.0016 'International Tables Vol C Tables 4.2.6.8 and 6.1.1.4'
H H 0.0000 0.0000 'International Tables Vol C Tables 4.2.6.8 and 6.1.1.4'
N N 0.0061 0.0033 'International Tables Vol C Tables 4.2.6.8 and 6.1.1.4'
O O 0.0106 0.0060 'International Tables Vol C Tables 4.2.6.8 and 6.1.1.4'

loop_
_geom_angle_atom_site_label_1
_geom_angle_atom_site_label_2
_geom_angle_atom_site_label_3
_geom_angle
_geom_angle_publ_flag
C6 C1 C2 118.52(16) ?
C6 C1 C7 119.35(15) ?
C2 C1 C7 122.13(15) y
C3 C2 C1 119.29(17) ?
C3 C2 C8 117.09(17) ?
C1 C2 C8 123.50(16) ?
C4 C3 C2 120.85(19) ?
C4 C3 H3 119.6 ?
C2 C3 H3 119.6 ?
C3 C4 C5 120.04(18) ?
C3 C4 H4 120.0 ?
C5 C4 H4 120.0 ?
C4 C5 C6 120.05(19) ?
C4 C5 H5 120.0 ?
C6 C5 H5 120.0 ?
C5 C6 C1 121.24(18) ?
C5 C6 H6 119.4 ?
C1 C6 H6 119.4 ?
O2 C7 O1 124.67(16) y
O2 C7 C1 116.94(15) y
O1 C7 C1 118.38(15) y
O3 C8 C2 123.0(2) y
O3 C8 H8 118.5 ?
C2 C8 H8 118.5 ?
N2 C9 N1 117.44(16) y
N2 C9 C10 124.11(17) ?
N1 C9 C10 118.46(16) ?
C11 C10 C9 118.83(17) ?
C11 C10 H10 120.6 ?
C9 C10 H10 120.6 ?
C10 C11 C12 121.17(17) ?
C10 C11 H11 119.4 ?
C12 C11 H11 119.4 ?
C13 C12 C11 119.49(17) ?
C13 C12 H12 120.3 ?
C11 C12 H12 120.3 ?
C12 C13 N1 118.53(17) ?
C12 C13 C14 125.70(17) ?
N1 C13 C14 115.77(17) ?
C13 C14 H14A 109.5 ?
C13 C14 H14B 109.5 ?
H14A C14 H14B 109.5 ?
C13 C14 H14C 109.5 ?
H14A C14 H14C 109.5 ?
H14B C14 H14C 109.5 ?
C9 N1 C13 123.49(15) ?
C9 N1 H1 118.3 ?
C13 N1 H1 118.3 ?
C9 N2 H2A 117.5(15) ?
C9 N2 H2B 117.5(14) ?
H2A N2 H2B 124(2) ?
H4A O4 H4B 106(3) ?

loop_
_geom_bond_atom_site_label_1
_geom_bond_atom_site_label_2
_geom_bond_distance
_geom_bond_publ_flag
C1 C6 1.389(2) ?
C1 C2 1.405(2) ?
C1 C7 1.506(2) y
C2 C3 1.393(3) ?
C2 C8 1.480(3) y
C3 C4 1.373(3) ?
C3 H3 0.9300 ?
C4 C5 1.374(3) ?
C4 H4 0.9300 ?
C5 C6 1.376(3) ?
C5 H5 0.9300 ?
C6 H6 0.9300 ?
C7 O2 1.251(2) y
C7 O1 1.254(2) y
C8 O3 1.200(2) y
C8 H8 0.9300 ?
C9 N2 1.334(2) y
C9 N1 1.341(2) y
C9 C10 1.401(3) ?
C10 C11 1.360(3) ?
C10 H10 0.9300 ?
C11 C12 1.389(3) ?
C11 H11 0.9300 ?
C12 C13 1.361(3) ?
C12 H12 0.9300 ?
C13 N1 1.364(2) y
C13 C14 1.490(3) ?
C14 H14A 0.9600 ?
C14 H14B 0.9600 ?
C14 H14C 0.9600 ?
N1 H1 0.8600 ?
N2 H2A 0.87(2) ?
N2 H2B 0.92(3) ?
O4 H4A 0.820(17) ?
O4 H4B 0.834(17) ?

loop_
_geom_hbond_atom_site_label_D
_geom_hbond_atom_site_label_H
_geom_hbond_atom_site_label_A
_geom_hbond_site_symmetry_A
_geom_hbond_distance_DH
_geom_hbond_distance_HA
_geom_hbond_distance_DA
_geom_hbond_angle_DHA
N2 H2A O1 7_556 0.87(2) 2.10(2) 2.939(2) 163(2)
N2 H2B O1 1_545 0.92(3) 2.06(3) 2.980(2) 171(2)
O4 H4A O1 . 0.820(17) 2.102(18) 2.914(2) 171(3)
O4 H4B O4 4_545 0.834(17) 2.034(18) 2.8681(17) 179(3)
N1 H1 O2 1_545 0.86 1.81 2.6683(19) 173.9

loop_
_geom_torsion_atom_site_label_1
_geom_torsion_atom_site_label_2
_geom_torsion_atom_site_label_3
_geom_torsion_atom_site_label_4
_geom_torsion
_geom_torsion_publ_flag
C6 C1 C2 C3 1.2(2) ?
C7 C1 C2 C3 -179.90(15) ?
C6 C1 C2 C8 177.07(16) ?
C7 C1 C2 C8 -4.0(2) ?
C1 C2 C3 C4 -1.0(3) ?
C8 C2 C3 C4 -177.14(18) ?
C2 C3 C4 C5 -0.1(3) ?
C3 C4 C5 C6 1.0(3) ?
C4 C5 C6 C1 -0.8(3) ?
C2 C1 C6 C5 -0.3(3) ?
C7 C1 C6 C5 -179.26(16) ?
C6 C1 C7 O2 154.87(16) y
C2 C1 C7 O2 -24.0(2) ?
C6 C1 C7 O1 -24.2(2) ?
C2 C1 C7 O1 156.85(16) y
C3 C2 C8 O3 -23.4(3) ?
C1 C2 C8 O3 160.6(2) y
N2 C9 C10 C11 -178.46(18) ?
N1 C9 C10 C11 1.2(3) ?
C9 C10 C11 C12 -0.3(3) ?
C10 C11 C12 C13 0.1(3) ?
C11 C12 C13 N1 -0.8(3) ?
C11 C12 C13 C14 178.67(19) ?
N2 C9 N1 C13 177.73(16) ?
C10 C9 N1 C13 -2.0(3) ?
C12 C13 N1 C9 1.7(3) ?
C14 C13 N1 C9 -177.74(17) ?

loop_
_cod_related_entry_id
_cod_related_entry_database
_cod_related_entry_code
1 ChemSpider 21127921
